data_7042822
loop_
_publ_author_name
'Maddock, Lewis'
'Borilovic, Ivana'
'McIntyre, Jamie'
'Kennedy, Alan'
'Aromi, Guillem'
'Hevia, Eva'

_publ_section_title
;
 Synthetic, Structural and Magnetic Implications of Introducing
 2,2'-Dipyridylamide to Sodium Ferrate Complexes
;
_journal_name_full 'Dalton Trans.'
_journal_paper_doi 10.1039/C7DT01319A
_journal_year 2017
_chemical_formula_sum 'C30 H60 Fe N5 Na O2 Si4'
_chemical_formula_weight 714.03
_chemical_name_systematic
;
 ?
;
_chemical_properties_physical ', Air-sensitive,Moisture-sensitive,Oxygen-sensitive'
_space_group_crystal_system monoclinic
_space_group_IT_number 14
_space_group_name_Hall '-P 2yn'
_space_group_name_H-M_alt 'P 1 21/n 1'
_symmetry_space_group_name_Hall '-P 2yn'
_symmetry_space_group_name_H-M 'P 1 21/n 1'
_atom_sites_solution_hydrogens geom
_audit_creation_method SHELXL-2013
_audit_update_record
;
2017-03-19 deposited with the CCDC.
2017-04-26 downloaded from the CCDC.
;
_cell_angle_alpha 90
_cell_angle_beta 101.628(2)
_cell_angle_gamma 90
_cell_formula_units_Z 4
_cell_length_a 12.3817(2)
_cell_length_b 20.4492(4)
_cell_length_c 16.2656(3)
_cell_measurement_reflns_used 11832
_cell_measurement_temperature 123.1
_cell_measurement_theta_max 29.0493
_cell_measurement_theta_min 3.2354
_cell_volume 4033.86(13)
_computing_cell_refinement CrysalisPro
_computing_data_collection CrysalisPro
_computing_data_reduction CrysalisPro
_computing_publication_material SHELXL
_computing_structure_refinement 'SHELXL-2013 (Sheldrick, 2013)'
_diffrn_ambient_temperature 123.1
_diffrn_detector_area_resol_mean 16.0727
_diffrn_measured_fraction_theta_full 0.994
_diffrn_measured_fraction_theta_max 0.915
_diffrn_measurement_device_type 'OD Xcalibur, Eos'
_diffrn_radiation_monochromator graphite
_diffrn_radiation_source 'Enhance (Mo) X-ray Source'
_diffrn_radiation_type 'Mo K\a'
_diffrn_radiation_wavelength 0.7107
_diffrn_reflns_av_R_equivalents 0.0399
_diffrn_reflns_av_unetI/netI 0.0455
_diffrn_reflns_Laue_measured_fraction_full 0.994
_diffrn_reflns_Laue_measured_fraction_max 0.915
_diffrn_reflns_limit_h_max 16
_diffrn_reflns_limit_h_min -16
_diffrn_reflns_limit_k_max 25
_diffrn_reflns_limit_k_min -27
_diffrn_reflns_limit_l_max 22
_diffrn_reflns_limit_l_min -21
_diffrn_reflns_number 33383
_diffrn_reflns_point_group_measured_fraction_full 0.994
_diffrn_reflns_point_group_measured_fraction_max 0.915
_diffrn_reflns_theta_full 27.500
_diffrn_reflns_theta_max 29.114
_diffrn_reflns_theta_min 3.242
_exptl_absorpt_coefficient_mu 0.535
_exptl_absorpt_correction_T_max 1.00000
_exptl_absorpt_correction_T_min 0.92131
_exptl_absorpt_correction_type multi-scan
_exptl_absorpt_process_details
;
CrysAlisPro, Oxford Diffraction Ltd.,
Version 1.171.34.40 (release 27-08-2010 CrysAlis171 .NET)
(compiled Aug 27 2010,11:50:40)
Empirical absorption correction using spherical harmonics,
 implemented in SCALE3 ABSPACK scaling algorithm.
;
_exptl_crystal_colour orange
_exptl_crystal_density_diffrn 1.176
_exptl_crystal_description plates
_exptl_crystal_F_000 1536
_exptl_crystal_size_max 0.15
_exptl_crystal_size_mid 0.1
_exptl_crystal_size_min 0.03
_refine_diff_density_max 0.381
_refine_diff_density_min -0.267
_refine_diff_density_rms 0.056
_refine_ls_extinction_method none
_refine_ls_goodness_of_fit_ref 1.031
_refine_ls_hydrogen_treatment constr
_refine_ls_matrix_type full
_refine_ls_number_parameters 513
_refine_ls_number_reflns 9918
_refine_ls_number_restraints 330
_refine_ls_restrained_S_all 1.029
_refine_ls_R_factor_all 0.0581
_refine_ls_R_factor_gt 0.0384
_refine_ls_shift/su_max 0.001
_refine_ls_shift/su_mean 0.000
_refine_ls_structure_factor_coef Fsqd
_refine_ls_weighting_details 'w=1/[\s^2^(Fo^2^)+(0.0373P)^2^+0.9274P] where P=(Fo^2^+2Fc^2^)/3'
_refine_ls_weighting_scheme calc
_refine_ls_wR_factor_gt 0.0802
_refine_ls_wR_factor_ref 0.0880
_reflns_Friedel_coverage 0.000
_reflns_number_gt 7690
_reflns_number_total 9918
_reflns_threshold_expression 'I > 2\s(I)'
_cod_data_source_file c7dt01319a2.cif
_cod_data_source_block jamie_1
_cod_database_code 7042822
_shelx_space_group_comment
;
The symmetry employed for this shelxl refinement is uniquely defined
by the following loop, which should always be used as a source of
symmetry information in preference to the above space-group names.
They are only intended as comments.
;
_shelxl_version_number 2013-3

loop_
_space_group_symop_operation_xyz
'x, y, z'
'-x+1/2, y+1/2, -z+1/2'
'-x, -y, -z'
'x-1/2, -y-1/2, z-1/2'

loop_
_atom_site_label
_atom_site_type_symbol
_atom_site_fract_x
_atom_site_fract_y
_atom_site_fract_z
_atom_site_U_iso_or_equiv
_atom_site_adp_type
_atom_site_occupancy
_atom_site_site_symmetry_order
_atom_site_calc_flag
_atom_site_refinement_flags_posn
_atom_site_refinement_flags_adp
_atom_site_refinement_flags_occupancy
_atom_site_disorder_assembly
_atom_site_disorder_group
Fe1 Fe 0.50065(2) 0.33142(2) 0.78358(2) 0.01646(7) Uani 1 1 d . . . . .
Si2 Si 0.72519(4) 0.27755(3) 0.75941(3) 0.02287(11) Uani 1 1 d . . . . .
Si3 Si 0.47020(4) 0.48779(2) 0.74732(3) 0.02296(11) Uani 1 1 d . . . . .
Si4 Si 0.40310(4) 0.39059(3) 0.60794(3) 0.02297(11) Uani 1 1 d . . . . .
Na1 Na 0.25643(5) 0.39288(3) 0.75998(4) 0.02278(15) Uani 1 1 d . . . . .
N1 N 0.20632(12) 0.28710(7) 0.80098(9) 0.0244(3) Uani 1 1 d . . . . .
N2 N 0.38478(11) 0.31081(7) 0.86430(8) 0.0186(3) Uani 1 1 d . . . . .
N3 N 0.55808(11) 0.34028(7) 0.91919(9) 0.0212(3) Uani 1 1 d . . . . .
N4 N 0.58962(11) 0.25835(7) 0.75328(9) 0.0209(3) Uani 1 1 d . . . . .
N5 N 0.43892(11) 0.40921(7) 0.71333(8) 0.0187(3) Uani 1 1 d . . . . .
C1 C 0.11474(16) 0.25052(10) 0.79411(13) 0.0321(4) Uani 1 1 d . . . . .
H1 H 0.0538 0.2610 0.7505 0.039 Uiso 1 1 calc R U . . .
C2 C 0.10333(16) 0.19905(10) 0.84579(14) 0.0339(5) Uani 1 1 d . . . . .
H2 H 0.0365 0.1750 0.8387 0.041 Uiso 1 1 calc R U . . .
C3 C 0.19228(17) 0.18348(9) 0.90840(13) 0.0319(5) Uani 1 1 d . . . . .
H3 H 0.1881 0.1478 0.9450 0.038 Uiso 1 1 calc R U . . .
C4 C 0.28681(15) 0.21984(9) 0.91736(11) 0.0261(4) Uani 1 1 d . . . . .
H4 H 0.3485 0.2094 0.9603 0.031 Uiso 1 1 calc R U . . .
C5 C 0.29245(13) 0.27255(8) 0.86298(10) 0.0190(3) Uani 1 1 d . . . . .
C6 C 0.46055(14) 0.32094(8) 0.93686(10) 0.0192(3) Uani 1 1 d . . . . .
C7 C 0.44649(16) 0.31770(9) 1.02049(11) 0.0262(4) Uani 1 1 d . . . . .
H7 H 0.3774 0.3058 1.0330 0.031 Uiso 1 1 calc R U . . .
C8 C 0.53476(18) 0.33211(9) 1.08354(11) 0.0323(5) Uani 1 1 d . . . . .
H8 H 0.5268 0.3300 1.1404 0.039 Uiso 1 1 calc R U . . .
C9 C 0.63502(18) 0.34969(10) 1.06529(12) 0.0336(5) Uani 1 1 d . . . . .
H9 H 0.6969 0.3586 1.1088 0.040 Uiso 1 1 calc R U . . .
C10 C 0.64253(15) 0.35393(9) 0.98214(11) 0.0274(4) Uani 1 1 d . . . . .
H10 H 0.7106 0.3671 0.9689 0.033 Uiso 1 1 calc R U . . .
C14 C 0.81693(16) 0.24484(11) 0.85665(12) 0.0362(5) Uani 1 1 d . . . . .
H14A H 0.8191 0.1970 0.8538 0.054 Uiso 1 1 calc R U . . .
H14B H 0.7881 0.2581 0.9060 0.054 Uiso 1 1 calc R U . . .
H14C H 0.8916 0.2623 0.8610 0.054 Uiso 1 1 calc R U . . .
C15 C 0.78110(16) 0.24690(11) 0.66727(12) 0.0347(5) Uani 1 1 d . . . . .
H15A H 0.7328 0.2612 0.6150 0.052 Uiso 1 1 calc R U . . .
H15B H 0.7842 0.1990 0.6687 0.052 Uiso 1 1 calc R U . . .
H15C H 0.8554 0.2645 0.6701 0.052 Uiso 1 1 calc R U . . .
C16 C 0.74832(16) 0.36823(10) 0.76297(13) 0.0320(4) Uani 1 1 d . . . . .
H16A H 0.8265 0.3774 0.7649 0.048 Uiso 1 1 calc R U . . .
H16B H 0.7268 0.3863 0.8131 0.048 Uiso 1 1 calc R U . . .
H16C H 0.7037 0.3884 0.7127 0.048 Uiso 1 1 calc R U . . .
C17 C 0.54043(18) 0.49222(10) 0.85994(13) 0.0371(5) Uani 1 1 d . . . . .
H17A H 0.6125 0.4708 0.8674 0.056 Uiso 1 1 calc R U . . .
H17B H 0.4952 0.4701 0.8945 0.056 Uiso 1 1 calc R U . . .
H17C H 0.5505 0.5381 0.8771 0.056 Uiso 1 1 calc R U . . .
C18 C 0.56289(17) 0.53185(10) 0.68729(15) 0.0387(5) Uani 1 1 d . . . . .
H18A H 0.5258 0.5358 0.6283 0.058 Uiso 1 1 calc R U . . .
H18B H 0.6316 0.5072 0.6911 0.058 Uiso 1 1 calc R U . . .
H18C H 0.5796 0.5756 0.7112 0.058 Uiso 1 1 calc R U . . .
C19 C 0.34150(15) 0.53811(9) 0.73957(12) 0.0273(4) Uani 1 1 d . . . . .
H19A H 0.3616 0.5836 0.7543 0.041 Uiso 1 1 calc R U . . .
H19B H 0.2974 0.5207 0.7783 0.041 Uiso 1 1 calc R U . . .
H19C H 0.2984 0.5362 0.6820 0.041 Uiso 1 1 calc R U . . .
C20 C 0.52419(18) 0.37763(12) 0.55709(12) 0.0412(5) Uani 1 1 d . . . . .
H20A H 0.4981 0.3664 0.4978 0.062 Uiso 1 1 calc R U . . .
H20B H 0.5698 0.3419 0.5855 0.062 Uiso 1 1 calc R U . . .
H20C H 0.5681 0.4178 0.5613 0.062 Uiso 1 1 calc R U . . .
C21 C 0.32148(19) 0.31319(10) 0.59402(12) 0.0362(5) Uani 1 1 d . . . . .
H21A H 0.2912 0.3062 0.5342 0.054 Uiso 1 1 calc R U . . .
H21B H 0.2610 0.3163 0.6245 0.054 Uiso 1 1 calc R U . . .
H21C H 0.3694 0.2764 0.6161 0.054 Uiso 1 1 calc R U . . .
C22 C 0.31536(17) 0.45481(10) 0.54396(11) 0.0326(5) Uani 1 1 d . . . . .
H22A H 0.2994 0.4418 0.4848 0.049 Uiso 1 1 calc R U . . .
H22B H 0.3549 0.4966 0.5500 0.049 Uiso 1 1 calc R U . . .
H22C H 0.2461 0.4595 0.5638 0.049 Uiso 1 1 calc R U . . .
Si1 Si 0.54791(5) 0.18053(3) 0.76969(4) 0.0206(2) Uani 0.850(2) 1 d D U P A 1
C11 C 0.4007(3) 0.1659(3) 0.7181(2) 0.0298(9) Uani 0.850(2) 1 d D U P A 1
H11A H 0.3928 0.1688 0.6571 0.045 Uiso 0.850(2) 1 calc R U P A 1
H11B H 0.3538 0.1989 0.7371 0.045 Uiso 0.850(2) 1 calc R U P A 1
H11C H 0.3783 0.1222 0.7332 0.045 Uiso 0.850(2) 1 calc R U P A 1
C12 C 0.56209(19) 0.16033(11) 0.88391(13) 0.0279(5) Uani 0.850(2) 1 d D U P A 1
H12A H 0.5204 0.1204 0.8898 0.042 Uiso 0.850(2) 1 calc R U P A 1
H12B H 0.5332 0.1966 0.9125 0.042 Uiso 0.850(2) 1 calc R U P A 1
H12C H 0.6401 0.1535 0.9091 0.042 Uiso 0.850(2) 1 calc R U P A 1
C13 C 0.6258(3) 0.1154(2) 0.7245(3) 0.0328(9) Uani 0.850(2) 1 d D U P A 1
H13A H 0.6204 0.1235 0.6644 0.049 Uiso 0.850(2) 1 calc R U P A 1
H13B H 0.5941 0.0725 0.7323 0.049 Uiso 0.850(2) 1 calc R U P A 1
H13C H 0.7034 0.1162 0.7531 0.049 Uiso 0.850(2) 1 calc R U P A 1
Si1' Si 0.5372(3) 0.18224(19) 0.7094(3) 0.0330(13) Uani 0.150(2) 1 d D U P A 2
C11' C 0.4115(16) 0.1610(15) 0.7474(13) 0.036(6) Uani 0.150(2) 1 d D U P A 2
H11D H 0.3604 0.1981 0.7386 0.053 Uiso 0.150(2) 1 calc R U P A 2
H11E H 0.4308 0.1506 0.8074 0.053 Uiso 0.150(2) 1 calc R U P A 2
H11F H 0.3763 0.1229 0.7165 0.053 Uiso 0.150(2) 1 calc R U P A 2
C12' C 0.5049(13) 0.1738(8) 0.5916(7) 0.048(4) Uani 0.150(2) 1 d D U P A 2
H12D H 0.4486 0.2059 0.5675 0.071 Uiso 0.150(2) 1 calc R U P A 2
H12E H 0.4773 0.1296 0.5763 0.071 Uiso 0.150(2) 1 calc R U P A 2
H12F H 0.5720 0.1815 0.5697 0.071 Uiso 0.150(2) 1 calc R U P A 2
C13' C 0.645(2) 0.1205(14) 0.7487(17) 0.051(8) Uani 0.150(2) 1 d D U P A 2
H13D H 0.6200 0.0775 0.7260 0.077 Uiso 0.150(2) 1 calc R U P A 2
H13E H 0.6582 0.1191 0.8101 0.077 Uiso 0.150(2) 1 calc R U P A 2
H13F H 0.7131 0.1324 0.7306 0.077 Uiso 0.150(2) 1 calc R U P A 2
O1 O 0.18396(12) 0.44334(7) 0.86672(9) 0.0387(3) Uani 1 1 d D U . . .
C23 C 0.0762(5) 0.4244(4) 0.8777(4) 0.0506(15) Uani 0.705(4) 1 d D U P B 1
H23A H 0.0426 0.3919 0.8350 0.061 Uiso 0.705(4) 1 calc R U P B 1
H23B H 0.0266 0.4627 0.8748 0.061 Uiso 0.705(4) 1 calc R U P B 1
C24 C 0.0995(3) 0.3948(2) 0.9643(2) 0.0641(11) Uani 0.705(4) 1 d D U P B 1
H24A H 0.1249 0.3490 0.9631 0.077 Uiso 0.705(4) 1 calc R U P B 1
H24B H 0.0334 0.3962 0.9898 0.077 Uiso 0.705(4) 1 calc R U P B 1
C25 C 0.1896(3) 0.4382(3) 1.0113(2) 0.0656(11) Uani 0.705(4) 1 d D U P B 1
H25A H 0.1581 0.4753 1.0378 0.079 Uiso 0.705(4) 1 calc R U P B 1
H25B H 0.2397 0.4133 1.0554 0.079 Uiso 0.705(4) 1 calc R U P B 1
C26 C 0.2487(5) 0.4616(3) 0.9465(3) 0.0462(13) Uani 0.705(4) 1 d D U P B 1
H26A H 0.2576 0.5097 0.9500 0.055 Uiso 0.705(4) 1 calc R U P B 1
H26B H 0.3227 0.4414 0.9547 0.055 Uiso 0.705(4) 1 calc R U P B 1
C23' C 0.0855(14) 0.4125(11) 0.8845(11) 0.053(2) Uani 0.295(4) 1 d D U P B 2
H23C H 0.1020 0.3683 0.9086 0.064 Uiso 0.295(4) 1 calc R U P B 2
H23D H 0.0272 0.4091 0.8332 0.064 Uiso 0.295(4) 1 calc R U P B 2
C24' C 0.0520(7) 0.4574(6) 0.9464(6) 0.0668(18) Uani 0.295(4) 1 d D U P B 2
H24C H -0.0009 0.4904 0.9175 0.080 Uiso 0.295(4) 1 calc R U P B 2
H24D H 0.0164 0.4327 0.9861 0.080 Uiso 0.295(4) 1 calc R U P B 2
C25' C 0.1513(8) 0.4890(6) 0.9909(6) 0.065(2) Uani 0.295(4) 1 d D U P B 2
H25C H 0.1400 0.5367 0.9947 0.078 Uiso 0.295(4) 1 calc R U P B 2
H25D H 0.1738 0.4710 1.0483 0.078 Uiso 0.295(4) 1 calc R U P B 2
C26' C 0.2329(12) 0.4751(10) 0.9418(9) 0.053(2) Uani 0.295(4) 1 d D U P B 2
H26C H 0.2677 0.5163 0.9287 0.063 Uiso 0.295(4) 1 calc R U P B 2
H26D H 0.2911 0.4468 0.9744 0.063 Uiso 0.295(4) 1 calc R U P B 2
O2 O 0.09337(11) 0.41900(6) 0.66510(8) 0.0327(3) Uani 1 1 d D U . . .
C27 C 0.0340(4) 0.3811(2) 0.5970(2) 0.0373(10) Uani 0.705(4) 1 d D U P B 1
H27A H 0.0347 0.3343 0.6124 0.045 Uiso 0.705(4) 1 calc R U P B 1
H27B H 0.0674 0.3859 0.5469 0.045 Uiso 0.705(4) 1 calc R U P B 1
C28 C -0.0840(5) 0.4078(3) 0.5792(4) 0.0337(11) Uani 0.705(4) 1 d D U P B 1
H28A H -0.1094 0.4171 0.5187 0.040 Uiso 0.705(4) 1 calc R U P B 1
H28B H -0.1352 0.3762 0.5971 0.040 Uiso 0.705(4) 1 calc R U P B 1
C29 C -0.0776(4) 0.4704(2) 0.6304(3) 0.0314(9) Uani 0.705(4) 1 d D U P B 1
H29A H -0.1090 0.4641 0.6812 0.038 Uiso 0.705(4) 1 calc R U P B 1
H29B H -0.1168 0.5067 0.5967 0.038 Uiso 0.705(4) 1 calc R U P B 1
C30 C 0.0459(4) 0.4833(2) 0.6534(3) 0.0303(10) Uani 0.705(4) 1 d D U P B 1
H30A H 0.0716 0.5068 0.6076 0.036 Uiso 0.705(4) 1 calc R U P B 1
H30B H 0.0650 0.5094 0.7056 0.036 Uiso 0.705(4) 1 calc R U P B 1
C27' C 0.0147(9) 0.3725(5) 0.6225(6) 0.038(2) Uani 0.295(4) 1 d D U P B 2
H27C H -0.0178 0.3472 0.6633 0.046 Uiso 0.295(4) 1 calc R U P B 2
H27D H 0.0504 0.3417 0.5893 0.046 Uiso 0.295(4) 1 calc R U P B 2
C28' C -0.0742(13) 0.4123(8) 0.5649(10) 0.039(2) Uani 0.295(4) 1 d D U P B 2
H28C H -0.0588 0.4153 0.5076 0.046 Uiso 0.295(4) 1 calc R U P B 2
H28D H -0.1480 0.3927 0.5618 0.046 Uiso 0.295(4) 1 calc R U P B 2
C29' C -0.0671(10) 0.4779(6) 0.6057(7) 0.038(2) Uani 0.295(4) 1 d D U P B 2
H29C H -0.1323 0.4854 0.6311 0.046 Uiso 0.295(4) 1 calc R U P B 2
H29D H -0.0645 0.5127 0.5638 0.046 Uiso 0.295(4) 1 calc R U P B 2
C30' C 0.0359(11) 0.4787(6) 0.6720(9) 0.038(2) Uani 0.295(4) 1 d D U P B 2
H30C H 0.0823 0.5166 0.6637 0.045 Uiso 0.295(4) 1 calc R U P B 2
H30D H 0.0175 0.4823 0.7283 0.045 Uiso 0.295(4) 1 calc R U P B 2

loop_
_atom_site_aniso_label
_atom_site_aniso_U_11
_atom_site_aniso_U_22
_atom_site_aniso_U_33
_atom_site_aniso_U_23
_atom_site_aniso_U_13
_atom_site_aniso_U_12
Fe1 0.01460(12) 0.01998(13) 0.01511(12) 0.00309(9) 0.00373(9) 0.00202(10)
Si2 0.0163(2) 0.0309(3) 0.0225(2) 0.0026(2) 0.00666(19) 0.0036(2)
Si3 0.0213(2) 0.0195(3) 0.0273(3) 0.0025(2) 0.0029(2) -0.0008(2)
Si4 0.0266(3) 0.0281(3) 0.0146(2) 0.00471(19) 0.00514(19) 0.0065(2)
Na1 0.0197(3) 0.0261(4) 0.0226(3) 0.0021(3) 0.0043(3) 0.0023(3)
N1 0.0193(7) 0.0264(8) 0.0264(8) -0.0026(6) 0.0023(6) -0.0006(7)
N2 0.0169(7) 0.0236(8) 0.0155(7) 0.0021(6) 0.0038(5) -0.0014(6)
N3 0.0190(7) 0.0238(8) 0.0199(7) 0.0010(6) 0.0015(6) -0.0003(6)
N4 0.0166(7) 0.0231(8) 0.0235(7) 0.0015(6) 0.0054(6) 0.0022(6)
N5 0.0201(7) 0.0208(7) 0.0155(7) 0.0041(6) 0.0043(6) 0.0018(6)
C1 0.0203(9) 0.0324(11) 0.0418(11) -0.0077(9) 0.0019(8) -0.0006(8)
C2 0.0245(10) 0.0266(10) 0.0540(13) -0.0104(10) 0.0158(9) -0.0086(9)
C3 0.0352(11) 0.0247(10) 0.0416(12) 0.0003(8) 0.0217(9) -0.0064(9)
C4 0.0272(9) 0.0263(10) 0.0266(9) 0.0028(8) 0.0100(8) -0.0004(8)
C5 0.0186(8) 0.0196(9) 0.0206(8) -0.0022(7) 0.0082(7) 0.0005(7)
C6 0.0216(8) 0.0175(9) 0.0184(8) 0.0023(6) 0.0038(7) 0.0020(7)
C7 0.0350(10) 0.0256(10) 0.0195(9) 0.0021(7) 0.0092(8) 0.0001(8)
C8 0.0514(13) 0.0296(11) 0.0151(8) 0.0014(8) 0.0049(8) 0.0029(10)
C9 0.0373(11) 0.0341(11) 0.0235(10) -0.0031(8) -0.0082(8) 0.0027(9)
C10 0.0217(9) 0.0307(10) 0.0268(9) -0.0023(8) -0.0020(7) -0.0002(8)
C14 0.0241(10) 0.0510(14) 0.0330(11) 0.0072(10) 0.0048(8) 0.0097(10)
C15 0.0302(10) 0.0448(13) 0.0339(11) 0.0011(9) 0.0177(9) 0.0039(10)
C16 0.0223(9) 0.0369(11) 0.0379(11) 0.0021(9) 0.0085(8) -0.0042(9)
C17 0.0424(12) 0.0245(10) 0.0382(11) -0.0060(9) -0.0066(9) 0.0028(9)
C18 0.0285(11) 0.0291(11) 0.0596(14) 0.0114(10) 0.0114(10) -0.0024(9)
C19 0.0280(10) 0.0224(10) 0.0314(10) 0.0005(8) 0.0054(8) -0.0002(8)
C20 0.0401(12) 0.0626(15) 0.0236(10) 0.0072(10) 0.0127(9) 0.0187(11)
C21 0.0522(13) 0.0307(11) 0.0220(10) -0.0041(8) -0.0013(9) -0.0007(10)
C22 0.0350(11) 0.0389(12) 0.0227(9) 0.0085(8) 0.0027(8) 0.0066(10)
Si1 0.0204(3) 0.0197(3) 0.0219(4) 0.0008(2) 0.0049(2) 0.0026(2)
C11 0.0258(14) 0.0236(17) 0.037(2) 0.0039(18) -0.0014(14) -0.0045(14)
C12 0.0317(12) 0.0244(12) 0.0285(11) 0.0055(9) 0.0080(9) 0.0028(10)
C13 0.034(2) 0.0276(17) 0.038(2) -0.0074(16) 0.0100(18) 0.0033(16)
Si1' 0.035(2) 0.029(2) 0.037(3) -0.0012(17) 0.0128(18) 0.0076(17)
C11' 0.041(10) 0.021(9) 0.042(14) 0.010(11) 0.003(10) 0.023(7)
C12' 0.058(10) 0.055(10) 0.034(7) -0.027(7) 0.017(7) 0.005(8)
C13' 0.043(10) 0.032(11) 0.062(18) -0.013(11) -0.029(11) -0.003(8)
O1 0.0354(8) 0.0489(9) 0.0343(7) -0.0116(7) 0.0133(6) -0.0062(7)
C23 0.037(2) 0.069(3) 0.049(2) -0.014(2) 0.0169(17) -0.006(2)
C24 0.056(2) 0.085(3) 0.055(2) 0.0005(19) 0.0216(17) -0.021(2)
C25 0.063(2) 0.096(3) 0.0418(17) -0.008(2) 0.0200(16) -0.021(2)
C26 0.053(2) 0.054(3) 0.0314(18) -0.0068(18) 0.0073(16) -0.0092(19)
C23' 0.039(4) 0.072(5) 0.056(4) -0.024(4) 0.024(3) -0.013(3)
C24' 0.053(3) 0.092(4) 0.064(4) -0.027(3) 0.032(3) -0.007(3)
C25' 0.065(4) 0.080(4) 0.054(4) -0.033(3) 0.026(3) -0.010(4)
C26' 0.061(4) 0.065(5) 0.037(4) -0.015(4) 0.019(3) -0.026(4)
O2 0.0314(7) 0.0281(7) 0.0335(7) -0.0040(6) -0.0056(6) 0.0078(6)
C27 0.045(2) 0.0343(19) 0.0301(19) -0.0060(15) 0.0008(15) 0.0031(15)
C28 0.0318(17) 0.0393(19) 0.028(2) 0.0008(15) 0.0006(14) -0.0077(15)
C29 0.0277(14) 0.0274(17) 0.037(2) 0.0058(16) 0.0021(15) 0.0014(12)
C30 0.0295(16) 0.0222(15) 0.037(2) 0.0024(14) 0.0007(15) 0.0002(13)
C27' 0.040(4) 0.029(3) 0.040(4) -0.004(3) -0.002(3) 0.004(3)
C28' 0.038(4) 0.040(3) 0.033(4) 0.000(3) -0.004(3) 0.002(3)
C29' 0.039(3) 0.031(3) 0.039(4) 0.006(3) -0.006(3) 0.006(3)
C30' 0.038(4) 0.029(3) 0.042(4) -0.002(3) -0.004(3) 0.011(3)

loop_
_atom_type_symbol
_atom_type_description
_atom_type_scat_dispersion_real
_atom_type_scat_dispersion_imag
_atom_type_scat_source
C C 0.0033 0.0016 'International Tables Vol C Tables 4.2.6.8 and 6.1.1.4'
N N 0.0061 0.0033 'International Tables Vol C Tables 4.2.6.8 and 6.1.1.4'
O O 0.0106 0.0060 'International Tables Vol C Tables 4.2.6.8 and 6.1.1.4'
Na Na 0.0362 0.0249 'International Tables Vol C Tables 4.2.6.8 and 6.1.1.4'
Si Si 0.0817 0.0704 'International Tables Vol C Tables 4.2.6.8 and 6.1.1.4'
Fe Fe 0.3463 0.8444 'International Tables Vol C Tables 4.2.6.8 and 6.1.1.4'
H H 0.0000 0.0000 'International Tables Vol C Tables 4.2.6.8 and 6.1.1.4'

loop_
_geom_angle_atom_site_label_1
_geom_angle_atom_site_label_2
_geom_angle_atom_site_label_3
_geom_angle
N4 Fe1 N5 128.42(6)
N4 Fe1 N2 118.24(6)
N5 Fe1 N2 105.93(5)
N4 Fe1 N3 103.30(6)
N5 Fe1 N3 121.04(6)
N2 Fe1 N3 61.71(5)
N4 Fe1 Na1 145.19(4)
N5 Fe1 Na1 52.13(4)
N2 Fe1 Na1 55.25(4)
N3 Fe1 Na1 101.21(4)
N4 Si2 C14 112.86(8)
N4 Si2 C16 111.81(8)
C14 Si2 C16 105.30(10)
N4 Si2 C15 113.11(8)
C14 Si2 C15 107.20(9)
C16 Si2 C15 106.00(9)
N5 Si3 C17 113.07(8)
N5 Si3 C19 110.94(8)
C17 Si3 C19 105.10(9)
N5 Si3 C18 113.75(9)
C17 Si3 C18 105.92(10)
C19 Si3 C18 107.51(9)
N5 Si3 Na1 48.91(5)
C17 Si3 Na1 100.79(7)
C19 Si3 Na1 69.43(6)
C18 Si3 Na1 152.84(8)
N5 Si4 C21 109.41(8)
N5 Si4 C20 113.71(9)
C21 Si4 C20 106.78(11)
N5 Si4 C22 113.59(8)
C21 Si4 C22 106.67(10)
C20 Si4 C22 106.23(9)
N5 Si4 Na1 48.11(5)
C21 Si4 Na1 74.97(7)
C20 Si4 Na1 158.42(7)
C22 Si4 Na1 93.45(6)
O2 Na1 O1 88.84(5)
O2 Na1 N1 98.80(6)
O1 Na1 N1 91.84(6)
O2 Na1 N5 118.20(5)
O1 Na1 N5 131.07(6)
N1 Na1 N5 119.96(5)
O2 Na1 N2 152.28(5)
O1 Na1 N2 94.22(5)
N1 Na1 N2 53.62(5)
N5 Na1 N2 79.73(5)
O2 Na1 C5 125.04(5)
O1 Na1 C5 89.04(5)
N1 Na1 C5 26.45(5)
N5 Na1 C5 103.67(5)
N2 Na1 C5 27.81(4)
O2 Na1 Fe1 146.12(4)
O1 Na1 Fe1 124.90(4)
N1 Na1 Fe1 84.47(4)
N5 Na1 Fe1 38.71(3)
N2 Na1 Fe1 41.93(3)
C5 Na1 Fe1 65.04(3)
O2 Na1 Si3 114.68(4)
O1 Na1 Si3 102.54(4)
N1 Na1 Si3 143.47(4)
N5 Na1 Si3 30.56(3)
N2 Na1 Si3 91.55(4)
C5 Na1 Si3 119.33(4)
Fe1 Na1 Si3 59.697(15)
O2 Na1 Si4 92.31(4)
O1 Na1 Si4 153.73(5)
N1 Na1 Si4 113.85(4)
N5 Na1 Si4 30.27(3)
N2 Na1 Si4 96.81(4)
C5 Na1 Si4 111.34(4)
Fe1 Na1 Si4 56.482(14)
Si3 Na1 Si4 53.505(16)
C1 N1 C5 117.85(16)
C1 N1 Na1 138.16(13)
C5 N1 Na1 101.48(11)
C6 N2 C5 121.38(14)
C6 N2 Fe1 94.04(10)
C5 N2 Fe1 138.21(11)
C6 N2 Na1 132.06(11)
C5 N2 Na1 87.79(10)
Fe1 N2 Na1 82.82(5)
C10 N3 C6 119.41(15)
C10 N3 Fe1 146.69(13)
C6 N3 Fe1 93.86(10)
Si2 N4 Si1 121.95(9)
Si2 N4 Si1' 119.98(15)
Si2 N4 Fe1 113.73(8)
Si1 N4 Fe1 117.60(8)
Si1' N4 Fe1 125.76(14)
Si3 N5 Si4 121.51(8)
Si3 N5 Fe1 121.35(7)
Si4 N5 Fe1 112.40(7)
Si3 N5 Na1 100.53(6)
Si4 N5 Na1 101.61(7)
Fe1 N5 Na1 89.16(5)
N1 C1 C2 124.43(19)
N1 C1 H1 117.8
C2 C1 H1 117.8
C1 C2 C3 117.67(18)
C1 C2 H2 121.2
C3 C2 H2 121.2
C4 C3 C2 119.46(18)
C4 C3 H3 120.3
C2 C3 H3 120.3
C3 C4 C5 119.96(18)
C3 C4 H4 120.0
C5 C4 H4 120.0
N1 C5 N2 114.50(15)
N1 C5 C4 120.62(16)
N2 C5 C4 124.79(16)
N1 C5 Na1 52.07(9)
N2 C5 Na1 64.40(9)
C4 C5 Na1 166.72(12)
N3 C6 N2 110.29(14)
N3 C6 C7 120.52(16)
N2 C6 C7 129.06(16)
C8 C7 C6 118.52(17)
C8 C7 H7 120.7
C6 C7 H7 120.7
C7 C8 C9 120.70(17)
C7 C8 H8 119.7
C9 C8 H8 119.7
C10 C9 C8 117.98(18)
C10 C9 H9 121.0
C8 C9 H9 121.0
N3 C10 C9 122.81(18)
N3 C10 H10 118.6
C9 C10 H10 118.6
Si2 C14 H14A 109.5
Si2 C14 H14B 109.5
H14A C14 H14B 109.5
Si2 C14 H14C 109.5
H14A C14 H14C 109.5
H14B C14 H14C 109.5
Si2 C15 H15A 109.5
Si2 C15 H15B 109.5
H15A C15 H15B 109.5
Si2 C15 H15C 109.5
H15A C15 H15C 109.5
H15B C15 H15C 109.5
Si2 C16 H16A 109.5
Si2 C16 H16B 109.5
H16A C16 H16B 109.5
Si2 C16 H16C 109.5
H16A C16 H16C 109.5
H16B C16 H16C 109.5
Si3 C17 H17A 109.5
Si3 C17 H17B 109.5
H17A C17 H17B 109.5
Si3 C17 H17C 109.5
H17A C17 H17C 109.5
H17B C17 H17C 109.5
Si3 C18 H18A 109.5
Si3 C18 H18B 109.5
H18A C18 H18B 109.5
Si3 C18 H18C 109.5
H18A C18 H18C 109.5
H18B C18 H18C 109.5
Si3 C19 H19A 109.5
Si3 C19 H19B 109.5
H19A C19 H19B 109.5
Si3 C19 H19C 109.5
H19A C19 H19C 109.5
H19B C19 H19C 109.5
Si4 C20 H20A 109.5
Si4 C20 H20B 109.5
H20A C20 H20B 109.5
Si4 C20 H20C 109.5
H20A C20 H20C 109.5
H20B C20 H20C 109.5
Si4 C21 H21A 109.5
Si4 C21 H21B 109.5
H21A C21 H21B 109.5
Si4 C21 H21C 109.5
H21A C21 H21C 109.5
H21B C21 H21C 109.5
Si4 C22 H22A 109.5
Si4 C22 H22B 109.5
H22A C22 H22B 109.5
Si4 C22 H22C 109.5
H22A C22 H22C 109.5
H22B C22 H22C 109.5
N4 Si1 C11 112.13(16)
N4 Si1 C12 112.84(9)
C11 Si1 C12 107.28(13)
N4 Si1 C13 113.79(16)
C11 Si1 C13 104.0(2)
C12 Si1 C13 106.18(16)
Si1 C11 H11A 109.5
Si1 C11 H11B 109.5
H11A C11 H11B 109.5
Si1 C11 H11C 109.5
H11A C11 H11C 109.5
H11B C11 H11C 109.5
Si1 C12 H12A 109.5
Si1 C12 H12B 109.5
H12A C12 H12B 109.5
Si1 C12 H12C 109.5
H12A C12 H12C 109.5
H12B C12 H12C 109.5
Si1 C13 H13A 109.5
Si1 C13 H13B 109.5
H13A C13 H13B 109.5
Si1 C13 H13C 109.5
H13A C13 H13C 109.5
H13B C13 H13C 109.5
N4 Si1' C11' 109.7(10)
N4 Si1' C13' 106.2(10)
C11' Si1' C13' 108.8(13)
N4 Si1' C12' 118.2(6)
C11' Si1' C12' 107.4(9)
C13' Si1' C12' 106.2(10)
Si1' C11' H11D 109.5
Si1' C11' H11E 109.5
H11D C11' H11E 109.5
Si1' C11' H11F 109.5
H11D C11' H11F 109.5
H11E C11' H11F 109.5
Si1' C12' H12D 109.5
Si1' C12' H12E 109.5
H12D C12' H12E 109.5
Si1' C12' H12F 109.5
H12D C12' H12F 109.5
H12E C12' H12F 109.5
Si1' C13' H13D 109.5
Si1' C13' H13E 109.5
H13D C13' H13E 109.5
Si1' C13' H13F 109.5
H13D C13' H13F 109.5
H13E C13' H13F 109.5
C26 O1 C23 108.8(4)
C26' O1 C23' 105.0(8)
C26' O1 Na1 133.0(6)
C26 O1 Na1 123.9(2)
C23 O1 Na1 118.5(3)
C23' O1 Na1 114.7(6)
O1 C23 C24 102.5(5)
O1 C23 H23A 111.3
C24 C23 H23A 111.3
O1 C23 H23B 111.3
C24 C23 H23B 111.3
H23A C23 H23B 109.2
C23 C24 C25 102.8(4)
C23 C24 H24A 111.2
C25 C24 H24A 111.2
C23 C24 H24B 111.2
C25 C24 H24B 111.2
H24A C24 H24B 109.1
C26 C25 C24 104.6(3)
C26 C25 H25A 110.8
C24 C25 H25A 110.8
C26 C25 H25B 110.8
C24 C25 H25B 110.8
H25A C25 H25B 108.9
O1 C26 C25 107.1(4)
O1 C26 H26A 110.3
C25 C26 H26A 110.3
O1 C26 H26B 110.3
C25 C26 H26B 110.3
H26A C26 H26B 108.5
O1 C23' C24' 103.1(10)
O1 C23' H23C 111.1
C24' C23' H23C 111.1
O1 C23' H23D 111.1
C24' C23' H23D 111.1
H23C C23' H23D 109.1
C25' C24' C23' 106.9(8)
C25' C24' H24C 110.3
C23' C24' H24C 110.3
C25' C24' H24D 110.3
C23' C24' H24D 110.3
H24C C24' H24D 108.6
C26' C25' C24' 104.8(8)
C26' C25' H25C 110.8
C24' C25' H25C 110.8
C26' C25' H25D 110.8
C24' C25' H25D 110.8
H25C C25' H25D 108.9
O1 C26' C25' 110.2(9)
O1 C26' H26C 109.6
C25' C26' H26C 109.6
O1 C26' H26D 109.6
C25' C26' H26D 109.6
H26C C26' H26D 108.1
C30' O2 C27' 107.6(7)
C27 O2 C30 105.1(3)
C27 O2 Na1 128.89(19)
C30' O2 Na1 121.3(5)
C27' O2 Na1 125.3(4)
C30 O2 Na1 124.8(2)
O2 C27 C28 106.0(4)
O2 C27 H27A 110.5
C28 C27 H27A 110.5
O2 C27 H27B 110.5
C28 C27 H27B 110.5
H27A C27 H27B 108.7
C29 C28 C27 104.7(4)
C29 C28 H28A 110.8
C27 C28 H28A 110.8
C29 C28 H28B 110.8
C27 C28 H28B 110.8
H28A C28 H28B 108.9
C28 C29 C30 102.7(4)
C28 C29 H29A 111.2
C30 C29 H29A 111.2
C28 C29 H29B 111.2
C30 C29 H29B 111.2
H29A C29 H29B 109.1
O2 C30 C29 103.7(4)
O2 C30 H30A 111.0
C29 C30 H30A 111.0
O2 C30 H30B 111.0
C29 C30 H30B 111.0
H30A C30 H30B 109.0
O2 C27' C28' 106.1(9)
O2 C27' H27C 110.5
C28' C27' H27C 110.5
O2 C27' H27D 110.5
C28' C27' H27D 110.5
H27C C27' H27D 108.7
C29' C28' C27' 103.7(10)
C29' C28' H28C 111.0
C27' C28' H28C 111.0
C29' C28' H28D 111.0
C27' C28' H28D 111.0
H28C C28' H28D 109.0
C28' C29' C30' 107.2(9)
C28' C29' H29C 110.3
C30' C29' H29C 110.3
C28' C29' H29D 110.3
C30' C29' H29D 110.3
H29C C29' H29D 108.5
O2 C30' C29' 107.5(9)
O2 C30' H30C 110.2
C29' C30' H30C 110.2
O2 C30' H30D 110.2
C29' C30' H30D 110.2
H30C C30' H30D 108.5

loop_
_geom_bond_atom_site_label_1
_geom_bond_atom_site_label_2
_geom_bond_distance
Fe1 N4 1.9769(14)
Fe1 N5 2.0171(14)
Fe1 N2 2.1723(13)
Fe1 N3 2.1844(14)
Fe1 Na1 3.2253(7)
Si2 N4 1.7071(15)
Si2 C14 1.875(2)
Si2 C16 1.876(2)
Si2 C15 1.8805(19)
Si3 N5 1.7179(15)
Si3 C17 1.865(2)
Si3 C19 1.8796(19)
Si3 C18 1.880(2)
Si3 Na1 3.3219(9)
Si4 N5 1.7245(14)
Si4 C21 1.867(2)
Si4 C20 1.871(2)
Si4 C22 1.8793(19)
Si4 Na1 3.3506(8)
Na1 O2 2.3425(14)
Na1 O1 2.3479(15)
Na1 N1 2.3822(17)
Na1 N5 2.5464(15)
Na1 N2 2.6710(15)
Na1 C5 2.9597(19)
N1 C1 1.344(2)
N1 C5 1.345(2)
N2 C6 1.367(2)
N2 C5 1.382(2)
N3 C10 1.337(2)
N3 C6 1.356(2)
N4 Si1 1.7106(15)
N4 Si1' 1.779(4)
C1 C2 1.372(3)
C1 H1 0.9500
C2 C3 1.378(3)
C2 H2 0.9500
C3 C4 1.369(3)
C3 H3 0.9500
C4 C5 1.405(2)
C4 H4 0.9500
C6 C7 1.407(2)
C7 C8 1.372(3)
C7 H7 0.9500
C8 C9 1.381(3)
C8 H8 0.9500
C9 C10 1.377(3)
C9 H9 0.9500
C10 H10 0.9500
C14 H14A 0.9800
C14 H14B 0.9800
C14 H14C 0.9800
C15 H15A 0.9800
C15 H15B 0.9800
C15 H15C 0.9800
C16 H16A 0.9800
C16 H16B 0.9800
C16 H16C 0.9800
C17 H17A 0.9800
C17 H17B 0.9800
C17 H17C 0.9800
C18 H18A 0.9800
C18 H18B 0.9800
C18 H18C 0.9800
C19 H19A 0.9800
C19 H19B 0.9800
C19 H19C 0.9800
C20 H20A 0.9800
C20 H20B 0.9800
C20 H20C 0.9800
C21 H21A 0.9800
C21 H21B 0.9800
C21 H21C 0.9800
C22 H22A 0.9800
C22 H22B 0.9800
C22 H22C 0.9800
Si1 C11 1.871(4)
Si1 C12 1.877(2)
Si1 C13 1.879(4)
C11 H11A 0.9800
C11 H11B 0.9800
C11 H11C 0.9800
C12 H12A 0.9800
C12 H12B 0.9800
C12 H12C 0.9800
C13 H13A 0.9800
C13 H13B 0.9800
C13 H13C 0.9800
Si1' C11' 1.839(17)
Si1' C13' 1.853(17)
Si1' C12' 1.885(12)
C11' H11D 0.9800
C11' H11E 0.9800
C11' H11F 0.9800
C12' H12D 0.9800
C12' H12E 0.9800
C12' H12F 0.9800
C13' H13D 0.9800
C13' H13E 0.9800
C13' H13F 0.9800
O1 C26' 1.408(12)
O1 C26 1.431(5)
O1 C23 1.436(6)
O1 C23' 1.453(13)
C23 C24 1.506(8)
C23 H23A 0.9900
C23 H23B 0.9900
C24 C25 1.507(5)
C24 H24A 0.9900
C24 H24B 0.9900
C25 C26 1.479(7)
C25 H25A 0.9900
C25 H25B 0.9900
C26 H26A 0.9900
C26 H26B 0.9900
C23' C24' 1.482(15)
C23' H23C 0.9900
C23' H23D 0.9900
C24' C25' 1.447(11)
C24' H24C 0.9900
C24' H24D 0.9900
C25' C26' 1.436(13)
C25' H25C 0.9900
C25' H25D 0.9900
C26' H26C 0.9900
C26' H26D 0.9900
O2 C27 1.428(4)
O2 C30' 1.429(12)
O2 C27' 1.435(10)
O2 C30 1.438(5)
C27 C28 1.532(6)
C27 H27A 0.9900
C27 H27B 0.9900
C28 C29 1.519(6)
C28 H28A 0.9900
C28 H28B 0.9900
C29 C30 1.522(6)
C29 H29A 0.9900
C29 H29B 0.9900
C30 H30A 0.9900
C30 H30B 0.9900
C27' C28' 1.528(13)
C27' H27C 0.9900
C27' H27D 0.9900
C28' C29' 1.490(13)
C28' H28C 0.9900
C28' H28D 0.9900
C29' C30' 1.495(13)
C29' H29C 0.9900
C29' H29D 0.9900
C30' H30C 0.9900
C30' H30D 0.9900

loop_
_geom_torsion_atom_site_label_1
_geom_torsion_atom_site_label_2
_geom_torsion_atom_site_label_3
_geom_torsion_atom_site_label_4
_geom_torsion
C14 Si2 N4 Si1 -48.46(13)
C16 Si2 N4 Si1 -166.96(10)
C15 Si2 N4 Si1 73.46(12)
C14 Si2 N4 Si1' -85.8(2)
C16 Si2 N4 Si1' 155.6(2)
C15 Si2 N4 Si1' 36.1(2)
C14 Si2 N4 Fe1 102.06(10)
C16 Si2 N4 Fe1 -16.44(11)
C15 Si2 N4 Fe1 -136.02(9)
C17 Si3 N5 Si4 -165.08(10)
C19 Si3 N5 Si4 77.14(11)
C18 Si3 N5 Si4 -44.22(13)
Na1 Si3 N5 Si4 110.74(11)
C17 Si3 N5 Fe1 -11.33(12)
C19 Si3 N5 Fe1 -129.10(9)
C18 Si3 N5 Fe1 109.54(10)
Na1 Si3 N5 Fe1 -95.50(8)
C17 Si3 N5 Na1 84.17(9)
C19 Si3 N5 Na1 -33.60(9)
C18 Si3 N5 Na1 -154.96(8)
C21 Si4 N5 Si3 -156.91(10)
C20 Si4 N5 Si3 83.81(12)
C22 Si4 N5 Si3 -37.85(13)
Na1 Si4 N5 Si3 -110.18(11)
C21 Si4 N5 Fe1 47.19(11)
C20 Si4 N5 Fe1 -72.09(11)
C22 Si4 N5 Fe1 166.26(8)
Na1 Si4 N5 Fe1 93.93(8)
C21 Si4 N5 Na1 -46.74(10)
C20 Si4 N5 Na1 -166.02(9)
C22 Si4 N5 Na1 72.33(9)
C5 N1 C1 C2 -0.4(3)
Na1 N1 C1 C2 -158.43(15)
N1 C1 C2 C3 -0.7(3)
C1 C2 C3 C4 0.8(3)
C2 C3 C4 C5 0.0(3)
C1 N1 C5 N2 177.91(15)
Na1 N1 C5 N2 -16.83(15)
C1 N1 C5 C4 1.3(2)
Na1 N1 C5 C4 166.55(13)
C1 N1 C5 Na1 -165.25(19)
C6 N2 C5 N1 154.30(15)
Fe1 N2 C5 N1 -62.0(2)
Na1 N2 C5 N1 14.67(14)
C6 N2 C5 C4 -29.3(2)
Fe1 N2 C5 C4 114.47(18)
Na1 N2 C5 C4 -168.88(16)
C6 N2 C5 Na1 139.62(16)
Fe1 N2 C5 Na1 -76.65(14)
C3 C4 C5 N1 -1.1(3)
C3 C4 C5 N2 -177.40(16)
C3 C4 C5 Na1 51.8(6)
C10 N3 C6 N2 178.72(15)
Fe1 N3 C6 N2 -2.95(14)
C10 N3 C6 C7 2.5(2)
Fe1 N3 C6 C7 -179.13(14)
C5 N2 C6 N3 159.68(15)
Fe1 N2 C6 N3 2.97(14)
Na1 N2 C6 N3 -81.00(17)
C5 N2 C6 C7 -24.6(3)
Fe1 N2 C6 C7 178.73(17)
Na1 N2 C6 C7 94.8(2)
N3 C6 C7 C8 -2.4(3)
N2 C6 C7 C8 -177.83(18)
C6 C7 C8 C9 0.3(3)
C7 C8 C9 C10 1.7(3)
C6 N3 C10 C9 -0.5(3)
Fe1 N3 C10 C9 -177.44(16)
C8 C9 C10 N3 -1.6(3)
Si2 N4 Si1 C11 -156.61(17)
Si1' N4 Si1 C11 -60.1(3)
Fe1 N4 Si1 C11 53.95(18)
Si2 N4 Si1 C12 82.11(12)
Si1' N4 Si1 C12 178.6(3)
Fe1 N4 Si1 C12 -67.34(12)
Si2 N4 Si1 C13 -38.96(18)
Si1' N4 Si1 C13 57.5(3)
Fe1 N4 Si1 C13 171.59(15)
Si2 N4 Si1' C11' 157.8(7)
Si1 N4 Si1' C11' 54.5(7)
Fe1 N4 Si1' C11' -31.1(8)
Si2 N4 Si1' C13' 40.5(12)
Si1 N4 Si1' C13' -62.8(11)
Fe1 N4 Si1' C13' -148.5(11)
Si2 N4 Si1' C12' -78.5(6)
Si1 N4 Si1' C12' 178.2(7)
Fe1 N4 Si1' C12' 92.5(6)
C26' O1 C23 C24 -46.1(10)
C26 O1 C23 C24 -32.4(6)
C23' O1 C23 C24 44(4)
Na1 O1 C23 C24 116.4(4)
O1 C23 C24 C25 37.5(6)
C23 C24 C25 C26 -29.3(6)
C26' O1 C26 C25 91(3)
C23 O1 C26 C25 14.0(6)
C23' O1 C26 C25 2.8(11)
Na1 O1 C26 C25 -132.7(3)
C24 C25 C26 O1 10.4(6)
C26' O1 C23' C24' 31.4(18)
C26 O1 C23' C24' 45.4(16)
C23 O1 C23' C24' -62(4)
Na1 O1 C23' C24' -174.4(9)
O1 C23' C24' C25' -28.0(18)
C23' C24' C25' C26' 13.7(18)
C26 O1 C26' C25' -119(4)
C23 O1 C26' C25' -12.7(17)
C23' O1 C26' C25' -24.3(19)
Na1 O1 C26' C25' -171.6(7)
C24' C25' C26' O1 6.4(18)
C30' O2 C27 C28 -19.4(8)
C27' O2 C27 C28 69.1(14)
C30 O2 C27 C28 -33.8(5)
Na1 O2 C27 C28 158.3(3)
O2 C27 C28 C29 10.8(5)
C27 C28 C29 C30 14.6(5)
C27 O2 C30 C29 43.5(4)
C30' O2 C30 C29 -67(3)
C27' O2 C30 C29 20.7(6)
Na1 O2 C30 C29 -148.0(2)
C28 C29 C30 O2 -35.2(4)
C27 O2 C27' C28' -70.1(15)
C30' O2 C27' C28' 29.0(13)
C30 O2 C27' C28' 13.8(11)
Na1 O2 C27' C28' -177.5(8)
O2 C27' C28' C29' -24.5(14)
C27' C28' C29' C30' 11.4(16)
C27 O2 C30' C29' 1.4(13)
C27' O2 C30' C29' -21.8(14)
C30 O2 C30' C29' 75(3)
Na1 O2 C30' C29' -176.5(7)
C28' C29' C30' O2 5.7(16)
